data_2310464
loop_
_publ_author_name
'Pinto, H.'
'Shaked, H.'
'Melamud, M.'

_publ_section_title
;
 Magnetic structure of Fe2 W O6, a neutron diffraction study
;
_journal_name_full 'Acta Crystallographica A (24,1968-38,1982)'
_journal_page_first 663
_journal_page_last 667
_journal_volume 33
_journal_year 1977
_chemical_formula_sum 'Fe2 O6 W'
_chemical_name_systematic 'Fe2 (W O6)'
_space_group_IT_number 60
_symmetry_space_group_name_Hall '-P 2n 2ab'
_symmetry_space_group_name_H-M 'P b c n'
_cell_angle_alpha 90
_cell_angle_beta 90
_cell_angle_gamma 90
_cell_formula_units_Z 4
_cell_length_a 4.576
_cell_length_b 16.766
_cell_length_c 4.967
_cell_volume 381.074
_citation_journal_id_ASTM ACACBN
_cod_data_source_file Pinto_ACACBN_1977_619.cif
_cod_data_source_block Fe2O6W1
_cod_original_cell_volume 381.0743
_cod_original_formula_sum 'Fe2 O6 W1'
_cod_database_code 2310464

loop_
_symmetry_equiv_pos_as_xyz
x,y,z
-x+1/2,-y+1/2,z+1/2
x+1/2,-y+1/2,-z
-x,y,-z+1/2
-x,-y,-z
x-1/2,y-1/2,-z-1/2
-x-1/2,y-1/2,z
x,-y,z-1/2

loop_
_atom_site_label
_atom_site_type_symbol
_atom_site_fract_x
_atom_site_fract_y
_atom_site_fract_z
_atom_site_occupancy
_atom_site_U_iso_or_equiv
O2 O-2 0.27 0.125 0.09 1 0.0
W1 W+6 0 0.386 0.25 1 0.0
Fe2 Fe+3 0 -0.279 0.25 1 0.0
Fe1 Fe+3 0 0.061 0.25 1 0.0
O3 O-2 0.275 0.204 0.587 1 0.0
O1 O-2 0.24 0.039 0.59 1 0.0
